data_1001441
loop_
_publ_author_name
'Benabbas, A'
'Borel, M M'
'Grandin, A'
'Leclaire, A'
'Raveau, B'

_publ_section_title
;
A novel niobium phosphate bronze with a tunnel structure,
K~3~Nb~6~P~4~O~26~, member n=infinity of the series
(K~3~Nb~6~P~4~O~26~)n . KNb~2~PO~8~
;
_journal_coden_ASTM JSSCBI
_journal_name_full 'Journal of Solid State Chemistry'
_journal_page_first 365
_journal_page_last 374
_journal_paper_doi 10.1016/0022-4596(90)90334-T
_journal_volume 84
_journal_year 1990
_chemical_formula_structural 'K3 Nb6 (P4 O26)'
_chemical_formula_sum 'K3 Nb6 O26 P4'
_chemical_name_systematic 'Tripotassium hexaniobium tetraphosphate'
_space_group_IT_number 62
_symmetry_cell_setting orthorhombic
_symmetry_Int_Tables_number 62
_symmetry_space_group_name_Hall '-P 2ac 2n'
_symmetry_space_group_name_H-M 'P n m a'
_cell_angle_alpha 90
_cell_angle_beta 90
_cell_angle_gamma 90
_cell_formula_units_Z 8
_cell_length_a 14.7484(9)
_cell_length_b 31.582(2)
_cell_length_c 9.3859(6)
_cell_volume 4371.8
_refine_ls_R_factor_all 0.044
_cod_database_code 1001441

loop_
_symmetry_equiv_pos_as_xyz
x,y,z
1/2+x,1/2-y,1/2-z
-x,1/2+y,-z
1/2-x,-y,1/2+z
-x,-y,-z
1/2-x,1/2+y,1/2+z
x,1/2-y,z
1/2+x,y,1/2-z

loop_
_atom_site_label
_atom_site_type_symbol
_atom_site_symmetry_multiplicity
_atom_site_Wyckoff_symbol
_atom_site_fract_x
_atom_site_fract_y
_atom_site_fract_z
_atom_site_occupancy
_atom_site_attached_hydrogens
_atom_site_calc_flag
Nb1 Nb5+ 8 d 0.0996(1) 0.69040(7) 0.3636(2) 1. 0 d
Nb2 Nb5+ 8 d 0.0896(1) 0.56795(6) 0.3625(2) 1. 0 d
Nb3 Nb5+ 8 d 0.0996(1) 0.44548(5) 0.3684(2) 1. 0 d
Nb4 Nb5+ 8 d 0.2049(1) 0.69011(7) 0.0066(2) 1. 0 d
Nb5 Nb5+ 8 d 0.2904(1) 0.69061(7) 0.6324(2) 1. 0 d
Nb6 Nb5+ 8 d 0.5079(1) 0.44003(6) 0.5014(3) 1. 0 d
K1 K1+ 4 c 0.3676(7) 0.75 0.248(1) 1. 0 d
K2 K1+ 4 c 0.4636(9) 0.25 0.250(1) 1. 0 d
K3 K1+ 8 d 0.0963(6) 0.6240(2) 0.7248(7) 1. 0 d
K4 K1+ 8 d 0.3348(5) 0.5032(2) 0.2525(7) 1. 0 d
P1 P5+ 8 d 0.4868(4) 0.6714(2) 0.4470(6) 1. 0 d
P2 P5+ 8 d 0.0853(4) 0.3320(2) 0.4201(5) 1. 0 d
P3 P5+ 8 d 0.2190(4) 0.4200(2) 0.0779(6) 1. 0 d
P4 P5+ 8 d 0.2076(4) 0.5792(2) 0.0567(5) 1. 0 d
O1 O2- 4 c 0.069(1) 0.75 0.354(2) 1. 0 d
O2 O2- 8 d -0.003(1) 0.6789(5) 0.213(2) 1. 0 d
O3 O2- 8 d 0.0057(9) 0.6869(5) 0.528(1) 1. 0 d
O4 O2- 8 d 0.1924(9) 0.6973(5) 0.497(2) 1. 0 d
O5 O2- 8 d 0.183(1) 0.6946(5) 0.209(2) 1. 0 d
O6 O2- 8 d 0.098(1) 0.6253(5) 0.385(1) 1. 0 d
O7 O2- 8 d 0.010(1) 0.5641(4) 0.208(2) 1. 0 d
O8 O2- 8 d -0.001(1) 0.5520(4) 0.499(2) 1. 0 d
O9 O2- 8 d 0.1901(9) 0.5647(4) 0.526(1) 1. 0 d
O10 O2- 8 d 0.1956(9) 0.5697(5) 0.217(1) 1. 0 d
O11 O2- 8 d 0.114(1) 0.5020(5) 0.351(2) 1. 0 d
O12 O2- 8 d 0.0241(9) 0.4355(4) 0.203(1) 1. 0 d
O13 O2- 8 d 0.200(1) 0.4423(5) 0.517(2) 1. 0 d
O14 O2- 8 d 0.2107(9) 0.4354(4) 0.229(1) 1. 0 d
O15 O2- 8 d 0.088(1) 0.3798(4) 0.417(1) 1. 0 d
O16 O2- 4 c 0.213(2) 0.75 -0.008(3) 1. 0 d
O17 O2- 8 d 0.0692(8) 0.6925(6) -0.029(1) 1. 0 d
O18 O2- 8 d 0.3388(8) 0.6873(5) 0.023(1) 1. 0 d
O19 O2- 8 d 0.218(1) 0.6821(4) -0.206(1) 1. 0 d
O20 O2- 8 d 0.209(1) 0.6259(5) 0.022(2) 1. 0 d
O21 O2- 4 c 0.299(1) 0.75 0.647(2) 1. 0 d
O22 O2- 8 d 0.397(1) 0.6854(6) 0.766(2) 1. 0 d
O23 O2- 8 d 0.3998(9) 0.6947(4) 0.488(1) 1. 0 d
O24 O2- 8 d 0.285(1) 0.6272(6) 0.575(2) 1. 0 d
O25 O2- 4 a 0.5 0.5 0.5 1. 0 d
O26 O2- 8 d 0.371(1) 0.4409(5) 0.476(2) 1. 0 d
O27 O2- 8 d 0.6473(9) 0.4396(4) 0.520(2) 1. 0 d
O28 O2- 8 d 0.514(1) 0.3755(5) 0.509(2) 1. 0 d

loop_
_atom_type_symbol
_atom_type_oxidation_number
Nb5+ 4.830
K1+ 1.000
P5+ 5.000
O2- -2.000
